data_2022171
loop_
_publ_author_name
'Bond, Andrew D.'
'Sun, Changquan C.'

_publ_section_title
;
 Intermolecular interactions and disorder in six isostructural celecoxib
 solvates
;
_journal_coeditor_code SK3751
_journal_issue 7
_journal_name_full 'Acta Crystallographica Section C'
_journal_page_first
;
;
_journal_paper_doi 10.1107/S2053229620008359
_journal_volume 76
_journal_year 2020
_chemical_formula_iupac 'C17 H14 F3 N3 O2 S, C3 H7 N O'
_chemical_formula_moiety 'C17 H14 F3 N3 O2 S, C3 H7 N O'
_chemical_formula_sum 'C20 H21 F3 N4 O3 S'
_chemical_formula_weight 454.47
_chemical_name_common
;
Celecoxib dimethylformamide monosolvate
;
_chemical_name_systematic
;
4-[5-(4-Methylphenyl)-3-(trifluoromethyl)pyrazol-1-yl]benzenesulfonamide
dimethylformamide monosolvate
;
_space_group_crystal_system monoclinic
_space_group_IT_number 14
_space_group_name_Hall '-P 2ybc'
_space_group_name_H-M_alt 'P 1 21/c 1'
_atom_sites_solution_hydrogens mixed
_atom_sites_solution_primary dual
_atom_sites_solution_secondary difmap
_audit_creation_method SHELXL-2018/1
_cell_angle_alpha 90
_cell_angle_beta 103.4537(13)
_cell_angle_gamma 90
_cell_formula_units_Z 4
_cell_length_a 11.8973(4)
_cell_length_b 8.8360(3)
_cell_length_c 21.8286(7)
_cell_measurement_reflns_used 9864
_cell_measurement_temperature 298(2)
_cell_measurement_theta_max 66.72
_cell_measurement_theta_min 3.82
_cell_volume 2231.75(13)
_computing_cell_refinement
;
SAINT (Bruker, 2018)
;
_computing_data_collection
;
APEX3 (Bruker, 2018)
;
_computing_data_reduction
;
SAINT (Bruker, 2018)
;
_computing_molecular_graphics
;
Mercury (Macrae <i>et al.</i>, 2020)
;
_computing_publication_material
;
SHELXL2018 (Sheldrick, 2015b)
;
_computing_structure_refinement
;
SHELXL2018 (Sheldrick, 2015b)
;
_computing_structure_solution
;
SHELXT (Sheldrick, 2015a)
;
_diffrn_ambient_temperature 298(2)
_diffrn_measured_fraction_theta_full 0.991
_diffrn_measured_fraction_theta_max 0.991
_diffrn_measurement_device_type 'Bruker D8-QUEST PHOTON-100'
_diffrn_measurement_method '\w and \f-scans'
_diffrn_radiation_type CuK\a
_diffrn_radiation_wavelength 1.54178
_diffrn_reflns_av_R_equivalents 0.0531
_diffrn_reflns_av_unetI/netI 0.0379
_diffrn_reflns_limit_h_max 13
_diffrn_reflns_limit_h_min -14
_diffrn_reflns_limit_k_max 10
_diffrn_reflns_limit_k_min -6
_diffrn_reflns_limit_l_max 25
_diffrn_reflns_limit_l_min -26
_diffrn_reflns_number 16627
_diffrn_reflns_theta_full 66.871
_diffrn_reflns_theta_max 66.871
_diffrn_reflns_theta_min 3.820
_diffrn_source 'Incoatec I\mS Cu microsource'
_exptl_absorpt_coefficient_mu 1.771
_exptl_absorpt_correction_T_max 0.753
_exptl_absorpt_correction_T_min 0.440
_exptl_absorpt_correction_type multi-scan
_exptl_absorpt_process_details
;
(SADABS; Bruker, 2016)
;
_exptl_crystal_colour colourless
_exptl_crystal_density_diffrn 1.353
_exptl_crystal_description block
_exptl_crystal_F_000 944
_exptl_crystal_size_max 0.160
_exptl_crystal_size_mid 0.160
_exptl_crystal_size_min 0.140
_refine_diff_density_max 0.245
_refine_diff_density_min -0.369
_refine_ls_extinction_method none
_refine_ls_goodness_of_fit_ref 1.075
_refine_ls_hydrogen_treatment mixed
_refine_ls_matrix_type full
_refine_ls_number_parameters 346
_refine_ls_number_reflns 3940
_refine_ls_number_restraints 35
_refine_ls_restrained_S_all 1.092
_refine_ls_R_factor_all 0.0643
_refine_ls_R_factor_gt 0.0563
_refine_ls_shift/su_max 0.007
_refine_ls_shift/su_mean 0.000
_refine_ls_structure_factor_coef Fsqd
_refine_ls_weighting_details 'w=1/[\s^2^(Fo^2^)+(0.0529P)^2^+1.4975P] where P=(Fo^2^+2Fc^2^)/3'
_refine_ls_weighting_scheme calc
_refine_ls_wR_factor_gt 0.1417
_refine_ls_wR_factor_ref 0.1490
_reflns_number_gt 3362
_reflns_number_total 3940
_reflns_threshold_expression 'I > 2\s(I)'
_cod_data_source_file sk3751sup1.cif
_cod_data_source_block 1
_cod_original_sg_symbol_H-M 'P 21/c'
_cod_database_code 2022171
_shelx_space_group_comment
;
The symmetry employed for this shelxl refinement is uniquely defined
by the following loop, which should always be used as a source of
symmetry information in preference to the above space-group names.
They are only intended as comments.
;
_shelx_estimated_absorpt_t_min 0.765
_shelx_estimated_absorpt_t_max 0.790

loop_
_space_group_symop_operation_xyz
'x, y, z'
'-x, y+1/2, -z+1/2'
'-x, -y, -z'
'x, -y-1/2, z-1/2'

loop_
_atom_site_type_symbol
_atom_site_label
_atom_site_fract_x
_atom_site_fract_y
_atom_site_fract_z
_atom_site_U_iso_or_equiv
_atom_site_adp_type
_atom_site_calc_flag
_atom_site_occupancy
_atom_site_disorder_assembly
_atom_site_disorder_group
S S1 0.43324(5) 0.72236(9) 0.57626(3) 0.0657(2) Uani d 1 . .
O O1 0.42145(18) 0.6803(3) 0.63714(10) 0.0855(7) Uani d 1 . .
O O2 0.37685(17) 0.8553(3) 0.54695(13) 0.0960(8) Uani d 1 . .
N N1 0.99334(18) 0.8579(3) 0.65536(10) 0.0662(6) Uani d 1 . .
N N2 0.93631(16) 0.8092(3) 0.59763(10) 0.0549(5) Uani d 1 . .
N N3 0.3870(2) 0.5829(4) 0.53040(14) 0.0787(7) Uani d 1 . .
H H1N 0.388(3) 0.602(4) 0.4916(7) 0.105(13) Uiso d 1 . .
H H2N 0.420(3) 0.501(3) 0.5478(13) 0.096(13) Uiso d 1 . .
C C1 1.1007(2) 0.8764(4) 0.64939(14) 0.0674(8) Uani d 1 . .
C C2 1.1140(2) 0.8403(3) 0.59008(14) 0.0647(7) Uani d 1 . .
H H2A 1.181655 0.845345 0.575755 0.078 Uiso calc 1 . .
C C3 1.00633(19) 0.7950(3) 0.55629(12) 0.0525(6) Uani d 1 . .
C C4 1.1897(3) 0.9281(5) 0.70607(18) 0.0929(11) Uani d 1 . .
F F1 1.2098(12) 1.0702(8) 0.7055(8) 0.214(10) Uani d 0.430(12) A 1
F F2 1.1623(7) 0.9023(18) 0.7598(3) 0.161(8) Uani d 0.430(12) A 1
F F3 1.2858(6) 0.8657(12) 0.7111(4) 0.103(4) Uani d 0.430(12) A 1
F F1A 1.1645(9) 1.0570(9) 0.7240(3) 0.133(4) Uani d 0.570(12) A 2
F F2A 1.2070(13) 0.8394(12) 0.7517(5) 0.260(9) Uani d 0.570(12) A 2
F F3A 1.2861(7) 0.952(2) 0.6907(6) 0.255(8) Uani d 0.570(12) A 2
C C5 0.97223(19) 0.7359(3) 0.49193(12) 0.0525(6) Uani d 1 . .
C C6 0.8879(2) 0.6253(3) 0.47364(12) 0.0552(6) Uani d 1 . .
H H6A 0.848346 0.588556 0.502597 0.066 Uiso calc 1 . .
C C7 0.8625(2) 0.5699(3) 0.41321(13) 0.0622(7) Uani d 1 . .
H H7A 0.804405 0.497839 0.401835 0.075 Uiso calc 1 . .
C C8 0.9204(3) 0.6177(4) 0.36884(13) 0.0690(7) Uani d 1 . .
C C9 1.0055(3) 0.7265(4) 0.38758(16) 0.0824(9) Uani d 1 . .
H H9A 1.046738 0.760708 0.358948 0.099 Uiso calc 1 . .
C C10 1.0302(3) 0.7845(4) 0.44753(15) 0.0719(8) Uani d 1 . .
H H10A 1.087112 0.858253 0.458519 0.086 Uiso calc 1 . .
C C11 0.8925(4) 0.5548(5) 0.30287(16) 0.1031(12) Uani d 1 . .
H H11A 0.953139 0.580762 0.282434 0.155 Uiso calc 1 . .
H H11B 0.820812 0.596789 0.279639 0.155 Uiso calc 1 . .
H H11C 0.885819 0.446641 0.304506 0.155 Uiso calc 1 . .
C C12 0.81447(19) 0.7846(3) 0.58947(11) 0.0505(6) Uani d 1 . .
C C13 0.7788(2) 0.6962(4) 0.63299(13) 0.0666(8) Uani d 1 . .
H H13A 0.832849 0.649861 0.665177 0.080 Uiso calc 1 . .
C C14 0.6617(2) 0.6764(4) 0.62874(13) 0.0650(7) Uani d 1 . .
H H14A 0.636730 0.616960 0.658131 0.078 Uiso calc 1 . .
C C15 0.58275(19) 0.7452(3) 0.58074(11) 0.0517(6) Uani d 1 . .
C C16 0.61940(19) 0.8334(3) 0.53691(12) 0.0528(6) Uani d 1 . .
H H16A 0.565515 0.879102 0.504437 0.063 Uiso calc 1 . .
C C17 0.73656(19) 0.8539(3) 0.54135(11) 0.0522(6) Uani d 1 . .
H H17A 0.761968 0.913581 0.512178 0.063 Uiso calc 1 . .
O O1S 0.4484(3) 0.6595(3) 0.41413(12) 0.1112(9) Uani d 0.779(7) B 1
N N1S 0.4652(5) 0.8198(6) 0.3374(3) 0.0814(14) Uani d 0.779(7) B 1
C C1S 0.4091(4) 0.7692(6) 0.3785(2) 0.0842(15) Uani d 0.779(7) B 1
H H1S 0.340031 0.814639 0.381342 0.101 Uiso calc 0.779(7) B 1
C C2S 0.5679(8) 0.7485(9) 0.3315(5) 0.182(4) Uani d 0.779(7) B 1
H H2S 0.597691 0.798903 0.299680 0.272 Uiso calc 0.779(7) B 1
H H3S 0.623841 0.753451 0.371019 0.272 Uiso calc 0.779(7) B 1
H H4S 0.552215 0.644533 0.319836 0.272 Uiso calc 0.779(7) B 1
C C3S 0.4288(5) 0.9452(6) 0.2954(2) 0.1336(18) Uani d 0.779(7) B 1
H H5S 0.483661 0.960581 0.269917 0.200 Uiso calc 0.779(7) B 1
H H6S 0.354239 0.923789 0.268657 0.200 Uiso calc 0.779(7) B 1
H H7S 0.424206 1.034917 0.319466 0.200 Uiso calc 0.779(7) B 1
O O1SA 0.4484(3) 0.6595(3) 0.41413(12) 0.1112(9) Uani d 0.221(7) B 2
N N1SA 0.4178(12) 0.829(2) 0.3395(9) 0.071(5) Uani d 0.221(7) B 2
C C1SA 0.4898(12) 0.7281(18) 0.3715(7) 0.104(6) Uani d 0.221(7) B 2
H H8S 0.562389 0.707947 0.364335 0.124 Uiso calc 0.221(7) B 2
C C2SA 0.3100(13) 0.847(2) 0.3560(9) 0.127(9) Uani d 0.221(7) B 2
H H9S 0.265236 0.922855 0.329773 0.191 Uiso calc 0.221(7) B 2
H H10S 0.268906 0.752317 0.349949 0.191 Uiso calc 0.221(7) B 2
H H11S 0.322819 0.876604 0.399329 0.191 Uiso calc 0.221(7) B 2
C C3SA 0.4288(5) 0.9452(6) 0.2954(2) 0.1336(18) Uani d 0.221(7) B 2
H H12S 0.356405 0.997211 0.281819 0.200 Uiso calc 0.221(7) B 2
H H13S 0.487444 1.015830 0.315055 0.200 Uiso calc 0.221(7) B 2
H H14S 0.449868 0.900206 0.259591 0.200 Uiso calc 0.221(7) B 2

loop_
_atom_site_aniso_label
_atom_site_aniso_U_11
_atom_site_aniso_U_22
_atom_site_aniso_U_33
_atom_site_aniso_U_12
_atom_site_aniso_U_13
_atom_site_aniso_U_23
S1 0.0357(3) 0.0825(5) 0.0850(5) 0.0007(3) 0.0262(3) 0.0128(4)
O1 0.0602(12) 0.1233(19) 0.0855(14) -0.0024(12) 0.0422(10) 0.0075(13)
O2 0.0436(10) 0.0949(17) 0.158(2) 0.0214(11) 0.0402(12) 0.0396(15)
N1 0.0417(11) 0.0888(17) 0.0647(13) -0.0017(11) 0.0055(9) -0.0132(12)
N2 0.0319(9) 0.0713(14) 0.0600(12) -0.0019(9) 0.0079(8) -0.0031(10)
N3 0.0513(14) 0.099(2) 0.0838(19) -0.0207(14) 0.0110(12) 0.0098(16)
C1 0.0359(12) 0.0794(19) 0.0827(18) -0.0013(12) 0.0050(12) -0.0194(15)
C2 0.0318(11) 0.0718(18) 0.0902(19) -0.0041(12) 0.0138(12) -0.0160(15)
C3 0.0332(11) 0.0561(14) 0.0680(15) -0.0006(10) 0.0116(10) -0.0031(11)
C4 0.0530(19) 0.114(3) 0.104(3) -0.012(2) 0.0043(17) -0.040(3)
F1 0.171(14) 0.098(7) 0.294(19) -0.048(7) -0.111(12) -0.013(8)
F2 0.077(4) 0.35(2) 0.064(5) -0.069(7) 0.022(4) -0.068(9)
F3 0.051(4) 0.148(7) 0.090(4) 0.035(4) -0.027(3) -0.033(4)
F1A 0.154(7) 0.140(7) 0.079(4) 0.028(5) -0.023(3) -0.059(4)
F2A 0.266(15) 0.195(8) 0.209(12) -0.077(9) -0.169(11) 0.082(8)
F3A 0.070(5) 0.44(2) 0.268(11) -0.106(8) 0.058(6) -0.239(12)
C5 0.0348(11) 0.0567(14) 0.0670(15) 0.0027(10) 0.0142(10) 0.0012(11)
C6 0.0398(12) 0.0607(15) 0.0665(15) -0.0018(11) 0.0152(11) 0.0008(12)
C7 0.0461(13) 0.0643(16) 0.0738(17) -0.0016(12) 0.0088(12) -0.0046(13)
C8 0.0632(16) 0.0773(19) 0.0665(16) 0.0027(15) 0.0148(13) -0.0028(14)
C9 0.081(2) 0.099(2) 0.078(2) -0.0124(18) 0.0380(17) 0.0037(18)
C10 0.0604(17) 0.078(2) 0.0825(19) -0.0217(15) 0.0281(14) -0.0037(15)
C11 0.111(3) 0.123(3) 0.075(2) -0.008(3) 0.0220(19) -0.014(2)
C12 0.0316(11) 0.0640(15) 0.0564(13) -0.0008(10) 0.0109(9) 0.0004(11)
C13 0.0420(13) 0.092(2) 0.0632(15) 0.0021(13) 0.0067(11) 0.0215(14)
C14 0.0475(14) 0.087(2) 0.0633(15) -0.0051(13) 0.0182(11) 0.0211(14)
C15 0.0334(11) 0.0649(15) 0.0596(14) -0.0006(10) 0.0168(10) 0.0046(11)
C16 0.0342(11) 0.0638(15) 0.0603(14) 0.0030(11) 0.0108(10) 0.0097(12)
C17 0.0365(11) 0.0623(15) 0.0594(14) -0.0023(11) 0.0142(10) 0.0096(11)
O1S 0.138(2) 0.111(2) 0.0815(16) -0.0067(18) 0.0190(15) 0.0189(15)
N1S 0.090(4) 0.079(3) 0.074(3) -0.003(3) 0.017(3) 0.001(2)
C1S 0.072(3) 0.102(4) 0.073(3) 0.008(2) 0.007(2) -0.015(3)
C2S 0.188(8) 0.154(7) 0.255(10) 0.052(6) 0.156(8) 0.077(7)
C3S 0.167(5) 0.112(3) 0.104(3) -0.014(3) -0.006(3) 0.025(3)
O1SA 0.138(2) 0.111(2) 0.0815(16) -0.0067(18) 0.0190(15) 0.0189(15)
N1SA 0.071(9) 0.080(8) 0.060(7) -0.013(7) 0.012(6) 0.003(6)
C1SA 0.101(10) 0.116(10) 0.096(9) -0.004(8) 0.029(8) 0.001(8)
C2SA 0.097(14) 0.16(2) 0.117(15) 0.056(14) 0.005(11) -0.033(13)
C3SA 0.167(5) 0.112(3) 0.104(3) -0.014(3) -0.006(3) 0.025(3)

loop_
_atom_type_symbol
_atom_type_description
_atom_type_scat_dispersion_real
_atom_type_scat_dispersion_imag
_atom_type_scat_source
C C 0.0181 0.0091 'International Tables Vol C Tables 4.2.6.8 and 6.1.1.4'
H H 0.0000 0.0000 'International Tables Vol C Tables 4.2.6.8 and 6.1.1.4'
N N 0.0311 0.0180 'International Tables Vol C Tables 4.2.6.8 and 6.1.1.4'
O O 0.0492 0.0322 'International Tables Vol C Tables 4.2.6.8 and 6.1.1.4'
F F 0.0727 0.0534 'International Tables Vol C Tables 4.2.6.8 and 6.1.1.4'
S S 0.3331 0.5567 'International Tables Vol C Tables 4.2.6.8 and 6.1.1.4'

loop_
_geom_angle_atom_site_label_1
_geom_angle_atom_site_label_2
_geom_angle_atom_site_label_3
_geom_angle_site_symmetry_1
_geom_angle_site_symmetry_3
_geom_angle
_geom_angle_publ_flag
O1 S1 O2 . . 119.78(15) ?
O1 S1 N3 . . 106.84(15) ?
O2 S1 N3 . . 107.20(17) ?
O1 S1 C15 . . 107.17(12) ?
O2 S1 C15 . . 106.99(12) ?
N3 S1 C15 . . 108.46(13) ?
C1 N1 N2 . . 103.5(2) ?
N1 N2 C3 . . 113.10(19) ?
N1 N2 C12 . . 115.86(19) ?
C3 N2 C12 . . 131.0(2) ?
S1 N3 H1N . . 112(2) ?
S1 N3 H2N . . 108(2) ?
H1N N3 H2N . . 118.7(18) ?
N1 C1 C2 . . 112.8(2) ?
N1 C1 C4 . . 117.9(3) ?
C2 C1 C4 . . 129.2(3) ?
C1 C2 C3 . . 105.9(2) ?
C1 C2 H2A . . 127.0 ?
C3 C2 H2A . . 127.0 ?
N2 C3 C2 . . 104.6(2) ?
N2 C3 C5 . . 126.1(2) ?
C2 C3 C5 . . 129.2(2) ?
F2A C4 F1A . . 109.0(7) ?
F3 C4 F1 . . 105.4(7) ?
F2A C4 F3A . . 108.7(6) ?
F1A C4 F3A . . 102.9(6) ?
F3 C4 F2 . . 104.9(6) ?
F1 C4 F2 . . 105.4(7) ?
F2A C4 C1 . . 114.9(5) ?
F3 C4 C1 . . 113.2(4) ?
F1A C4 C1 . . 111.0(4) ?
F1 C4 C1 . . 112.9(7) ?
F3A C4 C1 . . 109.7(5) ?
F2 C4 C1 . . 114.2(4) ?
C10 C5 C6 . . 117.5(2) ?
C10 C5 C3 . . 119.3(2) ?
C6 C5 C3 . . 123.1(2) ?
C7 C6 C5 . . 120.6(2) ?
C7 C6 H6A . . 119.7 ?
C5 C6 H6A . . 119.7 ?
C6 C7 C8 . . 122.1(3) ?
C6 C7 H7A . . 119.0 ?
C8 C7 H7A . . 119.0 ?
C7 C8 C9 . . 117.1(3) ?
C7 C8 C11 . . 121.5(3) ?
C9 C8 C11 . . 121.4(3) ?
C10 C9 C8 . . 121.3(3) ?
C10 C9 H9A . . 119.3 ?
C8 C9 H9A . . 119.3 ?
C9 C10 C5 . . 121.4(3) ?
C9 C10 H10A . . 119.3 ?
C5 C10 H10A . . 119.3 ?
C8 C11 H11A . . 109.5 ?
C8 C11 H11B . . 109.5 ?
H11A C11 H11B . . 109.5 ?
C8 C11 H11C . . 109.5 ?
H11A C11 H11C . . 109.5 ?
H11B C11 H11C . . 109.5 ?
C17 C12 C13 . . 121.4(2) ?
C17 C12 N2 . . 120.7(2) ?
C13 C12 N2 . . 117.8(2) ?
C12 C13 C14 . . 119.6(2) ?
C12 C13 H13A . . 120.2 ?
C14 C13 H13A . . 120.2 ?
C15 C14 C13 . . 119.6(2) ?
C15 C14 H14A . . 120.2 ?
C13 C14 H14A . . 120.2 ?
C14 C15 C16 . . 120.5(2) ?
C14 C15 S1 . . 119.44(18) ?
C16 C15 S1 . . 120.08(18) ?
C15 C16 C17 . . 120.0(2) ?
C15 C16 H16A . . 120.0 ?
C17 C16 H16A . . 120.0 ?
C12 C17 C16 . . 119.0(2) ?
C12 C17 H17A . . 120.5 ?
C16 C17 H17A . . 120.5 ?
C1S N1S C2S . . 120.0(5) ?
C1S N1S C3S . . 124.9(5) ?
C2S N1S C3S . . 115.2(5) ?
O1S C1S N1S . . 120.5(5) ?
O1S C1S H1S . . 119.7 ?
N1S C1S H1S . . 119.7 ?
N1S C2S H2S . . 109.5 ?
N1S C2S H3S . . 109.5 ?
H2S C2S H3S . . 109.5 ?
N1S C2S H4S . . 109.5 ?
H2S C2S H4S . . 109.5 ?
H3S C2S H4S . . 109.5 ?
N1S C3S H5S . . 109.5 ?
N1S C3S H6S . . 109.5 ?
H5S C3S H6S . . 109.5 ?
N1S C3S H7S . . 109.5 ?
H5S C3S H7S . . 109.5 ?
H6S C3S H7S . . 109.5 ?
C1SA N1SA C2SA . . 116.9(10) ?
C1SA N1SA C3SA . . 133.7(10) ?
C2SA N1SA C3SA . . 108.8(10) ?
O1SA C1SA N1SA . . 112.8(9) ?
O1SA C1SA H8S . . 123.6 ?
N1SA C1SA H8S . . 123.6 ?
N1SA C2SA H9S . . 109.5 ?
N1SA C2SA H10S . . 109.5 ?
H9S C2SA H10S . . 109.5 ?
N1SA C2SA H11S . . 109.5 ?
H9S C2SA H11S . . 109.5 ?
H10S C2SA H11S . . 109.5 ?
N1SA C3SA H12S . . 109.5 ?
N1SA C3SA H13S . . 109.5 ?
H12S C3SA H13S . . 109.5 ?
N1SA C3SA H14S . . 109.5 ?
H12S C3SA H14S . . 109.5 ?
H13S C3SA H14S . . 109.5 ?

loop_
_geom_bond_atom_site_label_1
_geom_bond_atom_site_label_2
_geom_bond_site_symmetry_2
_geom_bond_distance
_geom_bond_publ_flag
S1 O1 . 1.418(2) ?
S1 O2 . 1.428(2) ?
S1 N3 . 1.602(3) ?
S1 C15 . 1.770(2) ?
N1 C1 . 1.324(3) ?
N1 N2 . 1.355(3) ?
N2 C3 . 1.369(3) ?
N2 C12 . 1.435(3) ?
N3 H1N . 0.866(10) ?
N3 H2N . 0.869(10) ?
C1 C2 . 1.378(4) ?
C1 C4 . 1.501(4) ?
C2 C3 . 1.380(3) ?
C2 H2A . 0.9300 ?
C3 C5 . 1.465(4) ?
C4 F2A . 1.246(7) ?
C4 F3 . 1.250(6) ?
C4 F1A . 1.263(6) ?
C4 F1 . 1.278(8) ?
C4 F3A . 1.285(7) ?
C4 F2 . 1.309(7) ?
C5 C10 . 1.382(4) ?
C5 C6 . 1.391(3) ?
C6 C7 . 1.373(4) ?
C6 H6A . 0.9300 ?
C7 C8 . 1.379(4) ?
C7 H7A . 0.9300 ?
C8 C9 . 1.387(4) ?
C8 C11 . 1.507(4) ?
C9 C10 . 1.372(4) ?
C9 H9A . 0.9300 ?
C10 H10A . 0.9300 ?
C11 H11A . 0.9600 ?
C11 H11B . 0.9600 ?
C11 H11C . 0.9600 ?
C12 C17 . 1.372(3) ?
C12 C13 . 1.372(4) ?
C13 C14 . 1.385(4) ?
C13 H13A . 0.9300 ?
C14 C15 . 1.376(4) ?
C14 H14A . 0.9300 ?
C15 C16 . 1.381(3) ?
C16 C17 . 1.386(3) ?
C16 H16A . 0.9300 ?
C17 H17A . 0.9300 ?
O1S C1S . 1.262(5) ?
N1S C1S . 1.314(6) ?
N1S C2S . 1.407(9) ?
N1S C3S . 1.440(6) ?
C1S H1S . 0.9300 ?
C2S H2S . 0.9600 ?
C2S H3S . 0.9600 ?
C2S H4S . 0.9600 ?
C3S H5S . 0.9600 ?
C3S H6S . 0.9600 ?
C3S H7S . 0.9600 ?
O1SA C1SA . 1.299(10) ?
N1SA C1SA . 1.321(10) ?
N1SA C2SA . 1.419(12) ?
N1SA C3SA . 1.432(9) ?
C1SA H8S . 0.9300 ?
C2SA H9S . 0.9600 ?
C2SA H10S . 0.9600 ?
C2SA H11S . 0.9600 ?
C3SA H12S . 0.9600 ?
C3SA H13S . 0.9600 ?
C3SA H14S . 0.9600 ?

loop_
_geom_hbond_atom_site_label_D
_geom_hbond_atom_site_label_H
_geom_hbond_atom_site_label_A
_geom_hbond_site_symmetry_A
_geom_hbond_distance_DH
_geom_hbond_distance_HA
_geom_hbond_distance_DA
_geom_hbond_angle_DHA
_geom_hbond_publ_flag
N3 H1N O1Sa . 0.866(10) 2.049(17) 2.880(4) 161(4) yes
N3 H2N O1Sa 3_666 0.869(10) 2.133(17) 2.964(4) 160(3) yes

loop_
_geom_torsion_atom_site_label_1
_geom_torsion_atom_site_label_2
_geom_torsion_atom_site_label_3
_geom_torsion_atom_site_label_4
_geom_torsion_site_symmetry_1
_geom_torsion_site_symmetry_2
_geom_torsion_site_symmetry_3
_geom_torsion_site_symmetry_4
_geom_torsion
_geom_torsion_publ_flag
C1 N1 N2 C3 . . . . 0.9(3) ?
C1 N1 N2 C12 . . . . -177.8(2) ?
N2 N1 C1 C2 . . . . -0.4(3) ?
N2 N1 C1 C4 . . . . -178.9(3) ?
N1 C1 C2 C3 . . . . -0.2(4) ?
C4 C1 C2 C3 . . . . 178.1(3) ?
N1 N2 C3 C2 . . . . -1.0(3) ?
C12 N2 C3 C2 . . . . 177.4(3) ?
N1 N2 C3 C5 . . . . 175.8(2) ?
C12 N2 C3 C5 . . . . -5.8(4) ?
C1 C2 C3 N2 . . . . 0.7(3) ?
C1 C2 C3 C5 . . . . -176.0(3) ?
N1 C1 C4 F2A . . . . 62.5(11) ?
C2 C1 C4 F2A . . . . -115.7(11) ?
N1 C1 C4 F3 . . . . 141.5(7) ?
C2 C1 C4 F3 . . . . -36.8(8) ?
N1 C1 C4 F1A . . . . -61.7(8) ?
C2 C1 C4 F1A . . . . 120.1(7) ?
N1 C1 C4 F1 . . . . -98.9(10) ?
C2 C1 C4 F1 . . . . 82.8(11) ?
N1 C1 C4 F3A . . . . -174.7(10) ?
C2 C1 C4 F3A . . . . 7.0(11) ?
N1 C1 C4 F2 . . . . 21.5(9) ?
C2 C1 C4 F2 . . . . -156.8(8) ?
N2 C3 C5 C10 . . . . 152.5(3) ?
C2 C3 C5 C10 . . . . -31.4(4) ?
N2 C3 C5 C6 . . . . -31.4(4) ?
C2 C3 C5 C6 . . . . 144.7(3) ?
C10 C5 C6 C7 . . . . -1.3(4) ?
C3 C5 C6 C7 . . . . -177.5(2) ?
C5 C6 C7 C8 . . . . 1.6(4) ?
C6 C7 C8 C9 . . . . -0.7(4) ?
C6 C7 C8 C11 . . . . 179.4(3) ?
C7 C8 C9 C10 . . . . -0.5(5) ?
C11 C8 C9 C10 . . . . 179.4(3) ?
C8 C9 C10 C5 . . . . 0.8(5) ?
C6 C5 C10 C9 . . . . 0.1(4) ?
C3 C5 C10 C9 . . . . 176.5(3) ?
N1 N2 C12 C17 . . . . 125.6(3) ?
C3 N2 C12 C17 . . . . -52.8(4) ?
N1 N2 C12 C13 . . . . -51.3(3) ?
C3 N2 C12 C13 . . . . 130.4(3) ?
C17 C12 C13 C14 . . . . -0.3(4) ?
N2 C12 C13 C14 . . . . 176.6(3) ?
C12 C13 C14 C15 . . . . 0.3(5) ?
C13 C14 C15 C16 . . . . 0.1(4) ?
C13 C14 C15 S1 . . . . -178.9(2) ?
O1 S1 C15 C14 . . . . 21.2(3) ?
O2 S1 C15 C14 . . . . 150.9(2) ?
N3 S1 C15 C14 . . . . -93.8(3) ?
O1 S1 C15 C16 . . . . -157.7(2) ?
O2 S1 C15 C16 . . . . -28.1(3) ?
N3 S1 C15 C16 . . . . 87.3(3) ?
C14 C15 C16 C17 . . . . -0.4(4) ?
S1 C15 C16 C17 . . . . 178.6(2) ?
C13 C12 C17 C16 . . . . 0.0(4) ?
N2 C12 C17 C16 . . . . -176.8(2) ?
C15 C16 C17 C12 . . . . 0.4(4) ?
C2S N1S C1S O1S . . . . 2.0(10) ?
C3S N1S C1S O1S . . . . -179.0(5) ?
C2SA N1SA C1SA O1SA . . . . 0(3) ?
C3SA N1SA C1SA O1SA . . . . 170(2) ?

_cod_database_fobs_code 2022171
